data_4515044
loop_
_publ_author_name
'Ahamad, M. Naqi'
'Shahid, M.'
'Ahmad, Musheer'
'Sama, Farasha'

_publ_section_title
;
 Cu(II) MOFs Based on Bipyridyls: Topology, Magnetism, and Exploring
 Sensing Ability toward Multiple Nitroaromatic Explosives.
;
_journal_issue 4
_journal_name_full 'ACS omega'
_journal_page_first 7738
_journal_page_last 7749
_journal_paper_doi 10.1021/acsomega.9b00715
_journal_volume 4
_journal_year 2019
_chemical_formula_moiety 'C5 H4 Cl Cu N'
_chemical_formula_sum 'C5 H4 Cl Cu N'
_chemical_formula_weight 177.09
_space_group_crystal_system monoclinic
_space_group_IT_number 14
_space_group_name_Hall '-P 2ybc'
_space_group_name_H-M_alt 'P 1 21/c 1'
_symmetry_Int_Tables_number 14
_symmetry_space_group_name_Hall '-P 2ybc'
_symmetry_space_group_name_H-M 'P 1 21/c 1'
_atom_sites_solution_primary iterative
_audit_creation_date 2019-03-29
_audit_creation_method
;
Olex2 1.2
(compiled 2018.05.29 svn.r3508 for OlexSys, GUI svn.r5506)
;
_cell_angle_alpha 90
_cell_angle_beta 93.668(5)
_cell_angle_gamma 90
_cell_formula_units_Z 4
_cell_length_a 3.7495(8)
_cell_length_b 12.724(2)
_cell_length_c 11.3220(18)
_cell_measurement_reflns_used 581
_cell_measurement_temperature 100(2)
_cell_measurement_theta_max 28.10
_cell_measurement_theta_min 3.13
_cell_volume 539.05(17)
_computing_cell_refinement 'SAINT V8.38A (?, 2016)'
_computing_data_reduction 'SAINT V8.38A (?, 2016)'
_computing_molecular_graphics 'Olex2 (Dolomanov et al., 2009)'
_computing_publication_material 'Olex2 (Dolomanov et al., 2009)'
_computing_structure_refinement 'olex2.refine (Bourhis et al., 2015)'
_computing_structure_solution 'olex2.solve (Bourhis et al., 2015)'
_diffrn_ambient_temperature 100(2)
_diffrn_measured_fraction_theta_full 0.9906
_diffrn_measured_fraction_theta_max 0.9906
_diffrn_measurement_device_type 'Bruker APEX-II CCD'
_diffrn_measurement_method '\f and \w scans'
_diffrn_radiation_type 'Mo K\a'
_diffrn_radiation_wavelength 0.71073
_diffrn_reflns_av_R_equivalents 0.0830
_diffrn_reflns_av_unetI/netI 0.1285
_diffrn_reflns_limit_h_max 4
_diffrn_reflns_limit_h_min -4
_diffrn_reflns_limit_k_max 15
_diffrn_reflns_limit_k_min -16
_diffrn_reflns_limit_l_max 15
_diffrn_reflns_limit_l_min -13
_diffrn_reflns_number 2759
_diffrn_reflns_theta_full 26.0285
_diffrn_reflns_theta_max 26.03
_diffrn_reflns_theta_min 3.20
_exptl_absorpt_coefficient_mu 4.406
_exptl_absorpt_correction_T_max 0.7457
_exptl_absorpt_correction_T_min 0.6113
_exptl_absorpt_correction_type multi-scan
_exptl_absorpt_process_details
;
SADABS-2016/2 (Bruker,2016/2) was used for absorption correction.
wR2(int) was 0.0581 before and 0.0389 after correction.
The Ratio of minimum to maximum transmission is 0.8198.
The \l/2 correction factor is Not present.
;
_exptl_crystal_colour blue
_exptl_crystal_colour_primary blue
_exptl_crystal_density_diffrn 2.1819
_exptl_crystal_description block
_exptl_crystal_F_000 350.0114
_exptl_crystal_size_max 0.35
_exptl_crystal_size_mid 0.25
_exptl_crystal_size_min 0.16
_refine_diff_density_max 1.7396
_refine_diff_density_min -1.5479
_refine_diff_density_rms 0.3988
_refine_ls_d_res_high 0.8098
_refine_ls_d_res_low 6.3620
_refine_ls_extinction_expression Fc^*^=kFc[1+0.001xFc^2^\l^3^/sin(2\q)]^-1/4^
_refine_ls_goodness_of_fit_ref 1.1100
_refine_ls_hydrogen_treatment mixed
_refine_ls_matrix_type full
_refine_ls_number_constraints 9
_refine_ls_number_parameters 68
_refine_ls_number_reflns 1059
_refine_ls_number_restraints 0
_refine_ls_restrained_S_all 1.1100
_refine_ls_R_factor_all 0.0957
_refine_ls_R_factor_gt 0.0580
_refine_ls_shift/su_max 0.0003
_refine_ls_shift/su_mean 0.0001
_refine_ls_structure_factor_coef Fsqd
_refine_ls_weighting_details 'w=1/[\s^2^(Fo^2^)+(0.0224P)^2^+0.8337P] where P=(Fo^2^+2Fc^2^)/3'
_refine_ls_weighting_scheme calc
_refine_ls_wR_factor_gt 0.0905
_refine_ls_wR_factor_ref 0.1061
_reflns_Friedel_coverage 0.0
_reflns_limit_h_max 4
_reflns_limit_h_min -4
_reflns_limit_k_max 15
_reflns_limit_k_min 0
_reflns_limit_l_max 13
_reflns_limit_l_min 0
_reflns_number_gt 759
_reflns_number_total 1059
_reflns_threshold_expression I>=2u(I)
_cod_data_source_file ao9b00715_si_003.cif
_cod_data_source_block MOF2
_cod_database_code 4515044
_olex2_refinement_description
;
1. Fixed Uiso
 At 1.2 times of:
  All C(H) groups
2. Uiso/Uaniso restraints and constraints
Uanis(C3) = Uanis(C4)
3.a Aromatic/amide H refined with riding coordinates:
 C1(H1), C5(H5), C4(H4), C2(H2)
;
_olex2_submission_special_instructions 'No special instructions were received'

loop_
_space_group_symop_id
_space_group_symop_operation_xyz
1 x,y,z
2 -x,y+1/2,-z+1/2
3 -x,-y,-z
4 x,-y-1/2,z-1/2

loop_
_atom_site_label
_atom_site_type_symbol
_atom_site_fract_x
_atom_site_fract_y
_atom_site_fract_z
_atom_site_U_iso_or_equiv
_atom_site_adp_type
_atom_site_occupancy
_atom_site_refinement_flags_posn
Cu1 Cu 0.7356(2) 0.42699(7) 0.44682(8) 0.0171(3) Uani 1.000000 .
Cl1 Cl 0.8008(5) 0.50031(13) 0.64920(15) 0.0127(4) Uani 1.000000 .
N1 N 0.6433(15) 0.2750(4) 0.4691(5) 0.0107(13) Uani 1.000000 .
C1 C 0.4711(19) 0.2186(5) 0.3821(6) 0.0119(16) Uani 1.000000 .
H1 H 0.3862(19) 0.2535(5) 0.3116(6) 0.0143(19) Uiso 1.000000 R
C2 C 0.4137(18) 0.1113(5) 0.3919(6) 0.0114(16) Uani 1.000000 .
H2 H 0.2942(18) 0.0744(5) 0.3281(6) 0.0136(19) Uiso 1.000000 R
C3 C 0.5294(18) 0.0571(5) 0.4944(6) 0.0104(11) Uani 1.000000 .
C4 C 0.6987(18) 0.1174(5) 0.5832(6) 0.0104(11) Uani 1.000000 .
H4 H 0.7803(18) 0.0848(5) 0.6554(6) 0.0125(13) Uiso 1.000000 R
C5 C 0.7509(19) 0.2236(5) 0.5687(6) 0.0140(16) Uani 1.000000 .
H5 H 0.8678(19) 0.2621(5) 0.6318(6) 0.017(2) Uiso 1.000000 R

loop_
_atom_site_aniso_label
_atom_site_aniso_U_11
_atom_site_aniso_U_22
_atom_site_aniso_U_33
_atom_site_aniso_U_12
_atom_site_aniso_U_13
_atom_site_aniso_U_23
Cu1 0.0196(6) 0.0119(5) 0.0196(5) -0.0033(4) -0.0003(4) 0.0025(4)
Cl1 0.0104(9) 0.0154(10) 0.0122(9) -0.0017(8) -0.0014(7) 0.0021(7)
N1 0.010(3) 0.012(3) 0.010(3) -0.000(2) 0.001(2) 0.000(3)
C1 0.017(4) 0.013(4) 0.006(4) -0.001(3) 0.003(3) 0.003(3)
C2 0.011(4) 0.013(4) 0.010(4) 0.002(3) 0.002(3) -0.001(3)
C3 0.009(3) 0.012(3) 0.011(3) 0.001(2) 0.003(2) 0.001(2)
C4 0.009(3) 0.012(3) 0.011(3) 0.001(2) 0.003(2) 0.001(2)
C5 0.014(4) 0.018(4) 0.010(4) -0.002(3) -0.002(3) -0.002(3)

loop_
_atom_type_symbol
_atom_type_scat_dispersion_real
_atom_type_scat_dispersion_imag
_atom_type_scat_Cromer_Mann_a1
_atom_type_scat_Cromer_Mann_a2
_atom_type_scat_Cromer_Mann_a3
_atom_type_scat_Cromer_Mann_a4
_atom_type_scat_Cromer_Mann_b1
_atom_type_scat_Cromer_Mann_b2
_atom_type_scat_Cromer_Mann_b3
_atom_type_scat_Cromer_Mann_b4
_atom_type_scat_Cromer_Mann_c
_atom_type_scat_source
_atom_type_scat_dispersion_source
H 0.00000 0.00000 0.49300 0.32291 0.14019 0.04081 10.51090 26.12570 3.14236 57.79970 0.0030380000826 'International Tables Volume C Table 6.1.1.4 (pp. 500-502)' 'Henke, Gullikson and Davis, At. Data and Nucl. Data Tables, 1993, 54, 2'
C 0.00347 0.00161 2.31000 1.02000 1.58860 0.86500 20.84390 10.20750 0.56870 51.65120 0.215599998832 'International Tables Volume C Table 6.1.1.4 (pp. 500-502)' 'Henke, Gullikson and Davis, At. Data and Nucl. Data Tables, 1993, 54, 2'
Cl 0.14873 0.16029 11.46040 7.19640 6.25560 1.64550 0.01040 1.16620 18.51940 47.77840 -9.55739974976 'International Tables Volume C Table 6.1.1.4 (pp. 500-502)' 'Henke, Gullikson and Davis, At. Data and Nucl. Data Tables, 1993, 54, 2'
Cu 0.34125 1.28947 13.33800 7.16760 5.61580 1.67350 3.58280 0.24700 11.39660 64.81260 1.19099998474 'International Tables Volume C Table 6.1.1.4 (pp. 500-502)' 'Henke, Gullikson and Davis, At. Data and Nucl. Data Tables, 1993, 54, 2'
N 0.00653 0.00323 12.21260 3.13220 2.01250 1.16630 0.00570 9.89330 28.99750 0.58260 -11.5290002823 'International Tables Volume C Table 6.1.1.4 (pp. 500-502)' 'Henke, Gullikson and Davis, At. Data and Nucl. Data Tables, 1993, 54, 2'

loop_
_geom_angle_atom_site_label_1
_geom_angle_atom_site_label_2
_geom_angle_atom_site_label_3
_geom_angle
_geom_angle_site_symmetry_1
_geom_angle_site_symmetry_3
N1 Cu1 Cl1 106.51(16) . 3_666
N1 Cu1 Cl1 126.51(17) . 3_766
N1 Cu1 Cl1 104.95(16) . .
C1 N1 Cu1 120.4(4) . .
C5 N1 Cu1 122.4(5) . .
C5 N1 C1 117.2(6) . .
C2 C1 N1 122.3(6) . .
C3 C2 C1 120.8(6) . .
C3 C3 C2 121.2(7) 3_656 .
C4 C3 C2 115.7(6) . .
C5 C4 C3 121.3(6) . .
C4 C5 N1 122.7(6) . .

loop_
_geom_bond_atom_site_label_1
_geom_bond_atom_site_label_2
_geom_bond_distance
_geom_bond_site_symmetry_2
Cu1 Cu1 2.8804(18) 3_666
Cu1 Cu1 2.9202(18) 3_766
Cu1 Cl1 2.3022(19) 3_766
Cu1 Cl1 2.4092(19) 3_666
Cu1 Cl1 2.4715(19) .
Cu1 N1 1.983(5) .
N1 C1 1.350(8) .
N1 C5 1.344(8) .
C1 C2 1.387(9) .
C2 C3 1.395(9) .
C3 C3 1.476(13) 3_656
C3 C4 1.386(9) .
C4 C5 1.377(9) .
